data_4071059
loop_
_publ_author_name
'Schr\"oder, Kai'
'Haase, Detlev'
'Saak, Wolfgang'
'Beckhaus, Ruediger'
'Kretschmer, Winfried P.'
'L\"utzen, Arne'

_publ_section_title
;
 Tetrabenzo[a,c,g,i]fluorenyltitanium(III) and -(IV) Complexes: Syntheses,
 Reactions, and Catalytic Application
;
_journal_issue 8
_journal_name_full Organometallics
_journal_page_first 1859
_journal_paper_doi 10.1021/om7012293
_journal_volume 27
_journal_year 2008
_chemical_formula_sum 'C41.5 H39 Cl2 N O Ti'
_chemical_formula_weight 686.54
_chemical_name_systematic
; 
 ? 
;
_space_group_IT_number 2
_symmetry_cell_setting triclinic
_symmetry_space_group_name_Hall '-P 1'
_symmetry_space_group_name_H-M 'P -1'
_atom_sites_solution_hydrogens geom
_atom_sites_solution_primary direct
_atom_sites_solution_secondary difmap
_audit_creation_method SHELXL-97
_cell_angle_alpha 62.460(5)
_cell_angle_beta 75.719(6)
_cell_angle_gamma 70.775(6)
_cell_formula_units_Z 2
_cell_length_a 10.2441(5)
_cell_length_b 14.2527(7)
_cell_length_c 14.5183(7)
_cell_measurement_temperature 153(2)
_cell_volume 1763.42(18)
_computing_cell_refinement 'IPDS (Stoe, 1999)'
_computing_data_collection 'IPDS (Stoe, 1999)'
_computing_data_reduction 'XRED (Stoe, 1997)'
_computing_molecular_graphics 'Ortep-3 for Windows (Farrugia, 1997)'
_computing_publication_material 'SHELX-97 (Sheldrick, 1997)'
_computing_structure_refinement 'SHELXL-97 (Sheldrick, 1997)'
_computing_structure_solution 'SHELXS-97 (Sheldrick, 1990)'
_diffrn_ambient_temperature 153(2)
_diffrn_measured_fraction_theta_full 0.940
_diffrn_measured_fraction_theta_max 0.922
_diffrn_measurement_device_type 'Stoe IPDS'
_diffrn_radiation_monochromator graphite
_diffrn_radiation_source 'fine-focus sealed tube'
_diffrn_radiation_type MoK\a
_diffrn_radiation_wavelength 0.71073
_diffrn_reflns_av_R_equivalents 0.0384
_diffrn_reflns_av_sigmaI/netI 0.0340
_diffrn_reflns_limit_h_max 12
_diffrn_reflns_limit_h_min -12
_diffrn_reflns_limit_k_max 17
_diffrn_reflns_limit_k_min -17
_diffrn_reflns_limit_l_max 17
_diffrn_reflns_limit_l_min -17
_diffrn_reflns_number 22004
_diffrn_reflns_theta_full 25.00
_diffrn_reflns_theta_max 26.16
_diffrn_reflns_theta_min 2.34
_exptl_absorpt_coefficient_mu 0.428
_exptl_absorpt_correction_T_max 0.9545
_exptl_absorpt_correction_T_min 0.7261
_exptl_absorpt_correction_type numerical
_exptl_absorpt_process_details 'XRED (Stoe, 1997)'
_exptl_crystal_colour red
_exptl_crystal_density_diffrn 1.293
_exptl_crystal_density_method 'not measured'
_exptl_crystal_description plate
_exptl_crystal_F_000 718
_exptl_crystal_size_max 0.80
_exptl_crystal_size_mid 0.41
_exptl_crystal_size_min 0.11
_refine_diff_density_max 1.346
_refine_diff_density_min -0.534
_refine_diff_density_rms 0.062
_refine_ls_extinction_method none
_refine_ls_goodness_of_fit_ref 1.045
_refine_ls_hydrogen_treatment constr
_refine_ls_matrix_type full
_refine_ls_number_parameters 408
_refine_ls_number_reflns 6508
_refine_ls_number_restraints 0
_refine_ls_restrained_S_all 1.045
_refine_ls_R_factor_all 0.0492
_refine_ls_R_factor_gt 0.0392
_refine_ls_shift/su_max 0.000
_refine_ls_shift/su_mean 0.000
_refine_ls_structure_factor_coef Fsqd
_refine_ls_weighting_details 'calc w=1/[\s^2^(Fo^2^)+(0.0748P)^2^+0.2661P] where P=(Fo^2^+2Fc^2^)/3'
_refine_ls_weighting_scheme calc
_refine_ls_wR_factor_gt 0.1075
_refine_ls_wR_factor_ref 0.1119
_reflns_number_gt 5288
_reflns_number_total 6508
_reflns_threshold_expression >2sigma(I)
_cod_data_source_file om7012293-file008.cif
_cod_data_source_block DCP322
_cod_original_sg_symbol_H-M P-1
_cod_original_formula_sum 'C41.50 H39 Cl2 N O Ti'
_cod_database_code 4071059

loop_
_symmetry_equiv_pos_as_xyz
'x, y, z'
'-x, -y, -z'

loop_
_atom_site_label
_atom_site_type_symbol
_atom_site_fract_x
_atom_site_fract_y
_atom_site_fract_z
_atom_site_U_iso_or_equiv
_atom_site_adp_type
_atom_site_occupancy
_atom_site_symmetry_multiplicity
_atom_site_calc_flag
_atom_site_refinement_flags
_atom_site_disorder_assembly
_atom_site_disorder_group
Ti1 Ti 0.30534(3) 0.92031(3) 0.30227(3) 0.01377(11) Uani 1 1 d . . .
Cl1 Cl 0.10022(5) 0.88381(4) 0.30925(4) 0.02384(13) Uani 1 1 d . . .
Cl2 Cl 0.37767(5) 0.80704(5) 0.46321(4) 0.02746(14) Uani 1 1 d . . .
O1 O 0.24438(13) 1.04679(11) 0.31070(11) 0.0167(3) Uani 1 1 d . . .
N1 N 0.21371(16) 1.15618(14) 0.29547(14) 0.0172(3) Uani 1 1 d . . .
C1 C 0.50870(18) 0.94956(17) 0.19390(16) 0.0162(4) Uani 1 1 d . . .
H1 H 0.5515 0.9927 0.2052 0.019 Uiso 1 1 calc R . .
C2 C 0.40477(18) 0.98964(16) 0.12561(15) 0.0155(4) Uani 1 1 d . . .
C3 C 0.36394(18) 0.89838(16) 0.13485(15) 0.0150(4) Uani 1 1 d . . .
C4 C 0.44028(18) 0.80064(16) 0.21368(15) 0.0144(4) Uani 1 1 d . . .
C5 C 0.53659(18) 0.83383(16) 0.24187(15) 0.0149(4) Uani 1 1 d . . .
C6 C 0.34257(19) 1.10122(17) 0.05673(16) 0.0185(4) Uani 1 1 d . . .
C7 C 0.3808(2) 1.19033(18) 0.05030(18) 0.0241(4) Uani 1 1 d . . .
H7 H 0.4488 1.1777 0.0917 0.029 Uiso 1 1 calc R . .
C8 C 0.3209(3) 1.2960(2) -0.01533(19) 0.0316(5) Uani 1 1 d . . .
H8 H 0.3485 1.3557 -0.0200 0.038 Uiso 1 1 calc R . .
C9 C 0.2194(3) 1.3143(2) -0.07479(19) 0.0336(6) Uani 1 1 d . . .
H9 H 0.1765 1.3870 -0.1189 0.040 Uiso 1 1 calc R . .
C10 C 0.1807(2) 1.2282(2) -0.07029(18) 0.0287(5) Uani 1 1 d . . .
H10 H 0.1110 1.2427 -0.1111 0.034 Uiso 1 1 calc R . .
C11 C 0.2428(2) 1.11873(18) -0.00595(16) 0.0202(4) Uani 1 1 d . . .
C12 C 0.21604(19) 1.02443(18) -0.00837(16) 0.0195(4) Uani 1 1 d . . .
C13 C 0.1387(2) 1.0398(2) -0.08481(17) 0.0244(5) Uani 1 1 d . . .
H13 H 0.0915 1.1118 -0.1273 0.029 Uiso 1 1 calc R . .
C14 C 0.1301(2) 0.9532(2) -0.09921(18) 0.0296(5) Uani 1 1 d . . .
H14 H 0.0766 0.9659 -0.1507 0.036 Uiso 1 1 calc R . .
C15 C 0.2000(2) 0.8465(2) -0.03809(19) 0.0294(5) Uani 1 1 d . . .
H15 H 0.1979 0.7871 -0.0503 0.035 Uiso 1 1 calc R . .
C16 C 0.2720(2) 0.82808(19) 0.04020(17) 0.0217(4) Uani 1 1 d . . .
H16 H 0.3181 0.7555 0.0822 0.026 Uiso 1 1 calc R . .
C17 C 0.27815(18) 0.91549(17) 0.05869(16) 0.0174(4) Uani 1 1 d . . .
C18 C 0.43126(19) 0.68701(16) 0.26828(15) 0.0157(4) Uani 1 1 d . . .
C19 C 0.3125(2) 0.65345(18) 0.27450(17) 0.0199(4) Uani 1 1 d . . .
H19 H 0.2353 0.7062 0.2396 0.024 Uiso 1 1 calc R . .
C20 C 0.3067(2) 0.54603(19) 0.33002(19) 0.0253(5) Uani 1 1 d . . .
H20 H 0.2261 0.5254 0.3328 0.030 Uiso 1 1 calc R . .
C21 C 0.4191(2) 0.46708(19) 0.3824(2) 0.0283(5) Uani 1 1 d . . .
H21 H 0.4161 0.3926 0.4191 0.034 Uiso 1 1 calc R . .
C22 C 0.5347(2) 0.49813(18) 0.38045(18) 0.0250(5) Uani 1 1 d . . .
H22 H 0.6103 0.4442 0.4168 0.030 Uiso 1 1 calc R . .
C23 C 0.54317(19) 0.60742(17) 0.32600(16) 0.0177(4) Uani 1 1 d . . .
C24 C 0.65886(19) 0.64157(17) 0.33499(16) 0.0175(4) Uani 1 1 d . . .
C25 C 0.7812(2) 0.56528(19) 0.37752(17) 0.0239(5) Uani 1 1 d . . .
H25 H 0.7928 0.4899 0.3964 0.029 Uiso 1 1 calc R . .
C26 C 0.8843(2) 0.5982(2) 0.39224(18) 0.0268(5) Uani 1 1 d . . .
H26 H 0.9669 0.5457 0.4189 0.032 Uiso 1 1 calc R . .
C27 C 0.8679(2) 0.7083(2) 0.36824(17) 0.0245(5) Uani 1 1 d . . .
H27 H 0.9365 0.7299 0.3822 0.029 Uiso 1 1 calc R . .
C28 C 0.7502(2) 0.78564(18) 0.32373(16) 0.0202(4) Uani 1 1 d . . .
H28 H 0.7389 0.8606 0.3065 0.024 Uiso 1 1 calc R . .
C29 C 0.64806(18) 0.75309(17) 0.30424(15) 0.0159(4) Uani 1 1 d . . .
C30 C 0.2839(2) 1.16017(19) 0.37323(19) 0.0247(5) Uani 1 1 d . . .
C31 C 0.2440(3) 1.2814(2) 0.3545(2) 0.0376(6) Uani 1 1 d . . .
H31A H 0.2796 1.2873 0.4087 0.045 Uiso 1 1 calc R . .
H31B H 0.2903 1.3232 0.2857 0.045 Uiso 1 1 calc R . .
C32 C 0.0875(3) 1.3330(2) 0.3571(3) 0.0418(7) Uani 1 1 d . . .
H32A H 0.0404 1.2955 0.4273 0.050 Uiso 1 1 calc R . .
H32B H 0.0688 1.4110 0.3424 0.050 Uiso 1 1 calc R . .
C33 C 0.0315(2) 1.3228(2) 0.2752(2) 0.0322(5) Uani 1 1 d . . .
H33A H 0.0750 1.3646 0.2051 0.039 Uiso 1 1 calc R . .
H33B H -0.0700 1.3559 0.2775 0.039 Uiso 1 1 calc R . .
C34 C 0.05905(19) 1.20384(18) 0.29086(17) 0.0201(4) Uani 1 1 d . . .
C35 C 0.2469(3) 1.0867(2) 0.48780(19) 0.0327(6) Uani 1 1 d . . .
H35A H 0.1516 1.1180 0.5116 0.049 Uiso 1 1 calc R . .
H35B H 0.3115 1.0813 0.5308 0.049 Uiso 1 1 calc R . .
H35C H 0.2538 1.0137 0.4943 0.049 Uiso 1 1 calc R . .
C36 C 0.4418(2) 1.1253(2) 0.3435(2) 0.0349(6) Uani 1 1 d . . .
H36A H 0.4693 1.0472 0.3591 0.052 Uiso 1 1 calc R . .
H36B H 0.4917 1.1389 0.3838 0.052 Uiso 1 1 calc R . .
H36C H 0.4648 1.1675 0.2687 0.052 Uiso 1 1 calc R . .
C37 C -0.0323(2) 1.1409(2) 0.38603(19) 0.0292(5) Uani 1 1 d . . .
H37A H -0.0021 1.0632 0.4001 0.044 Uiso 1 1 calc R . .
H37B H -0.1296 1.1697 0.3716 0.044 Uiso 1 1 calc R . .
H37C H -0.0234 1.1497 0.4471 0.044 Uiso 1 1 calc R . .
C38 C 0.0264(2) 1.20402(19) 0.19327(18) 0.0253(5) Uani 1 1 d . . .
H38A H 0.0878 1.2401 0.1324 0.038 Uiso 1 1 calc R . .
H38B H -0.0708 1.2435 0.1818 0.038 Uiso 1 1 calc R . .
H38C H 0.0411 1.1286 0.2032 0.038 Uiso 1 1 calc R . .
C39 C 0.4917(5) 0.5246(6) -0.0534(4) 0.084(2) Uiso 0.50 1 d PG A -1
C40 C 0.4341(4) 0.5089(5) 0.0484(4) 0.0605(17) Uiso 0.50 1 d PG A -1
H40 H 0.3365 0.5333 0.0635 0.073 Uiso 0.50 1 calc PR A -1
C41 C 0.5195(5) 0.4576(4) 0.1281(3) 0.0623(18) Uiso 0.50 1 d PG A -1
H41 H 0.4801 0.4469 0.1976 0.075 Uiso 0.50 1 calc PR A -1
C42 C 0.6623(5) 0.4219(5) 0.1060(4) 0.070(2) Uiso 0.50 1 d PG A -1
H42 H 0.7206 0.3868 0.1605 0.084 Uiso 0.50 1 calc PR A -1
C43 C 0.7198(4) 0.4375(5) 0.0042(5) 0.083(2) Uiso 0.50 1 d PG A -1
H43 H 0.8175 0.4131 -0.0109 0.100 Uiso 0.50 1 calc PR A -1
C44 C 0.6345(5) 0.4888(6) -0.0754(4) 0.095(3) Uiso 0.50 1 d PG A -1
H44 H 0.6738 0.4995 -0.1450 0.114 Uiso 0.50 1 calc PR A -1
C45 C 0.3968(17) 0.5834(14) -0.1327(13) 0.143(5) Uiso 0.50 1 d P A -1
H45A H 0.4485 0.5894 -0.2009 0.215 Uiso 0.50 1 calc PR A -1
H45B H 0.3520 0.6568 -0.1353 0.215 Uiso 0.50 1 calc PR A -1
H45C H 0.3257 0.5440 -0.1157 0.215 Uiso 0.50 1 calc PR A -1

loop_
_atom_site_aniso_label
_atom_site_aniso_U_11
_atom_site_aniso_U_22
_atom_site_aniso_U_33
_atom_site_aniso_U_23
_atom_site_aniso_U_13
_atom_site_aniso_U_12
Ti1 0.01336(17) 0.0145(2) 0.01368(19) -0.00674(17) -0.00025(12) -0.00334(12)
Cl1 0.0171(2) 0.0278(3) 0.0323(3) -0.0169(3) 0.00241(19) -0.00972(19)
Cl2 0.0281(3) 0.0271(3) 0.0150(3) -0.0060(3) -0.00243(19) 0.0038(2)
O1 0.0182(6) 0.0160(7) 0.0177(7) -0.0097(7) -0.0012(5) -0.0031(5)
N1 0.0184(8) 0.0148(9) 0.0216(9) -0.0110(8) -0.0021(6) -0.0030(6)
C1 0.0149(8) 0.0179(10) 0.0177(10) -0.0089(9) 0.0013(7) -0.0063(7)
C2 0.0153(8) 0.0163(10) 0.0130(10) -0.0062(9) 0.0030(7) -0.0049(7)
C3 0.0138(8) 0.0167(10) 0.0133(10) -0.0070(9) 0.0007(7) -0.0030(7)
C4 0.0136(8) 0.0172(10) 0.0144(10) -0.0091(9) -0.0001(7) -0.0034(7)
C5 0.0141(8) 0.0184(10) 0.0139(10) -0.0086(9) 0.0011(7) -0.0053(7)
C6 0.0194(9) 0.0175(11) 0.0133(10) -0.0052(10) 0.0041(7) -0.0042(7)
C7 0.0264(10) 0.0201(12) 0.0221(11) -0.0079(10) 0.0051(8) -0.0083(8)
C8 0.0426(13) 0.0197(12) 0.0255(13) -0.0085(12) 0.0077(10) -0.0091(10)
C9 0.0469(14) 0.0172(12) 0.0187(12) -0.0024(11) 0.0013(10) 0.0028(10)
C10 0.0337(12) 0.0257(13) 0.0162(11) -0.0069(11) -0.0023(9) 0.0021(9)
C11 0.0213(9) 0.0201(11) 0.0120(10) -0.0058(10) 0.0030(7) -0.0014(8)
C12 0.0151(9) 0.0261(12) 0.0127(10) -0.0076(10) 0.0026(7) -0.0033(8)
C13 0.0182(9) 0.0315(13) 0.0162(11) -0.0057(11) -0.0028(8) -0.0032(8)
C14 0.0246(10) 0.0474(16) 0.0204(11) -0.0136(12) -0.0053(8) -0.0119(10)
C15 0.0306(11) 0.0386(15) 0.0279(13) -0.0181(12) -0.0046(9) -0.0123(10)
C16 0.0217(9) 0.0256(12) 0.0200(11) -0.0101(10) -0.0034(8) -0.0069(8)
C17 0.0143(8) 0.0243(11) 0.0142(10) -0.0093(10) 0.0006(7) -0.0051(7)
C18 0.0189(9) 0.0156(10) 0.0142(10) -0.0080(9) -0.0006(7) -0.0047(7)
C19 0.0206(9) 0.0208(11) 0.0214(11) -0.0105(10) -0.0035(8) -0.0055(8)
C20 0.0281(10) 0.0240(12) 0.0287(12) -0.0100(11) -0.0031(9) -0.0139(9)
C21 0.0382(12) 0.0174(12) 0.0297(13) -0.0057(11) -0.0075(10) -0.0111(9)
C22 0.0307(11) 0.0168(11) 0.0255(12) -0.0057(11) -0.0092(9) -0.0036(8)
C23 0.0207(9) 0.0161(11) 0.0165(10) -0.0077(9) -0.0024(7) -0.0034(7)
C24 0.0173(9) 0.0201(11) 0.0143(10) -0.0076(10) -0.0020(7) -0.0028(7)
C25 0.0236(10) 0.0209(12) 0.0226(12) -0.0069(11) -0.0057(8) -0.0009(8)
C26 0.0182(9) 0.0340(14) 0.0231(12) -0.0091(11) -0.0084(8) 0.0001(8)
C27 0.0192(9) 0.0365(14) 0.0205(11) -0.0115(11) -0.0051(8) -0.0087(9)
C28 0.0202(9) 0.0251(12) 0.0187(11) -0.0107(10) -0.0013(8) -0.0081(8)
C29 0.0143(8) 0.0207(11) 0.0131(10) -0.0086(9) 0.0009(7) -0.0043(7)
C30 0.0246(10) 0.0278(13) 0.0327(13) -0.0203(12) -0.0057(9) -0.0066(8)
C31 0.0421(13) 0.0302(14) 0.0561(18) -0.0275(14) -0.0119(12) -0.0092(10)
C32 0.0446(14) 0.0317(15) 0.064(2) -0.0362(16) -0.0124(13) 0.0011(11)
C33 0.0333(12) 0.0204(12) 0.0419(15) -0.0151(12) -0.0104(10) 0.0023(9)
C34 0.0186(9) 0.0208(11) 0.0205(11) -0.0109(10) -0.0015(8) -0.0015(8)
C35 0.0377(12) 0.0417(15) 0.0268(13) -0.0210(13) -0.0102(10) -0.0048(10)
C36 0.0249(11) 0.0431(15) 0.0505(16) -0.0283(14) -0.0097(10) -0.0083(10)
C37 0.0201(10) 0.0388(14) 0.0272(12) -0.0161(12) 0.0044(8) -0.0073(9)
C38 0.0225(10) 0.0284(13) 0.0248(12) -0.0127(11) -0.0070(8) -0.0004(8)

loop_
_atom_type_symbol
_atom_type_description
_atom_type_scat_dispersion_real
_atom_type_scat_dispersion_imag
_atom_type_scat_source
C C 0.0033 0.0016 'International Tables Vol C Tables 4.2.6.8 and 6.1.1.4'
H H 0.0000 0.0000 'International Tables Vol C Tables 4.2.6.8 and 6.1.1.4'
N N 0.0061 0.0033 'International Tables Vol C Tables 4.2.6.8 and 6.1.1.4'
O O 0.0106 0.0060 'International Tables Vol C Tables 4.2.6.8 and 6.1.1.4'
Cl Cl 0.1484 0.1585 'International Tables Vol C Tables 4.2.6.8 and 6.1.1.4'
Ti Ti 0.2776 0.4457 'International Tables Vol C Tables 4.2.6.8 and 6.1.1.4'

loop_
_geom_angle_atom_site_label_1
_geom_angle_atom_site_label_2
_geom_angle_atom_site_label_3
_geom_angle
O1 Ti1 Cl2 101.49(5)
O1 Ti1 Cl1 101.13(4)
Cl2 Ti1 Cl1 104.63(3)
O1 Ti1 C1 98.14(7)
Cl2 Ti1 C1 104.00(5)
Cl1 Ti1 C1 141.26(5)
O1 Ti1 C2 95.84(7)
Cl2 Ti1 C2 138.29(5)
Cl1 Ti1 C2 108.82(5)
C1 Ti1 C2 35.49(6)
O1 Ti1 C5 129.85(6)
Cl2 Ti1 C5 83.14(5)
Cl1 Ti1 C5 126.28(5)
C1 Ti1 C5 34.62(7)
C2 Ti1 C5 57.09(7)
O1 Ti1 C4 152.99(7)
Cl2 Ti1 C4 97.15(5)
Cl1 Ti1 C4 92.78(4)
C1 Ti1 C4 58.11(6)
C2 Ti1 C4 57.54(7)
C5 Ti1 C4 33.95(6)
O1 Ti1 C3 124.28(7)
Cl2 Ti1 C3 131.22(5)
Cl1 Ti1 C3 83.85(4)
C1 Ti1 C3 57.59(6)
C2 Ti1 C3 34.14(6)
C5 Ti1 C3 55.89(6)
C4 Ti1 C3 34.07(6)
N1 O1 Ti1 167.04(12)
O1 N1 C34 108.20(14)
O1 N1 C30 108.07(15)
C34 N1 C30 120.15(15)
C5 C1 C2 107.75(16)
C5 C1 Ti1 77.68(11)
C2 C1 Ti1 74.58(11)
C1 C2 C3 108.38(17)
C1 C2 C6 129.73(18)
C3 C2 C6 121.89(17)
C1 C2 Ti1 69.92(11)
C3 C2 Ti1 77.67(11)
C6 C2 Ti1 118.09(12)
C2 C3 C4 107.56(16)
C2 C3 C17 118.77(18)
C4 C3 C17 132.85(18)
C2 C3 Ti1 68.19(10)
C4 C3 Ti1 71.80(10)
C17 C3 Ti1 132.58(12)
C5 C4 C3 106.60(17)
C5 C4 C18 119.27(17)
C3 C4 C18 134.02(16)
C5 C4 Ti1 72.08(10)
C3 C4 Ti1 74.12(10)
C18 C4 Ti1 115.81(12)
C1 C5 C4 109.15(16)
C1 C5 C29 129.80(17)
C4 C5 C29 120.89(18)
C1 C5 Ti1 67.69(10)
C4 C5 Ti1 73.97(10)
C29 C5 Ti1 128.19(13)
C7 C6 C11 120.2(2)
C7 C6 C2 121.41(19)
C11 C6 C2 118.40(18)
C8 C7 C6 120.9(2)
C7 C8 C9 119.3(2)
C10 C9 C8 120.8(2)
C9 C10 C11 121.2(2)
C10 C11 C6 117.4(2)
C10 C11 C12 122.6(2)
C6 C11 C12 119.74(19)
C13 C12 C17 117.9(2)
C13 C12 C11 120.6(2)
C17 C12 C11 121.20(18)
C14 C13 C12 121.8(2)
C13 C14 C15 120.1(2)
C16 C15 C14 119.7(2)
C15 C16 C17 121.1(2)
C16 C17 C12 119.16(18)
C16 C17 C3 121.65(19)
C12 C17 C3 118.56(18)
C19 C18 C23 118.35(19)
C19 C18 C4 123.40(17)
C23 C18 C4 118.01(16)
C20 C19 C18 121.40(19)
C19 C20 C21 120.20(19)
C22 C21 C20 119.6(2)
C21 C22 C23 121.6(2)
C22 C23 C18 118.63(18)
C22 C23 C24 121.00(18)
C18 C23 C24 120.18(18)
C29 C24 C25 117.61(18)
C29 C24 C23 120.26(17)
C25 C24 C23 122.09(19)
C26 C25 C24 121.3(2)
C25 C26 C27 120.53(19)
C28 C27 C26 119.45(18)
C27 C28 C29 120.1(2)
C28 C29 C24 120.78(18)
C28 C29 C5 120.85(19)
C24 C29 C5 118.04(16)
N1 C30 C35 114.99(17)
N1 C30 C36 106.54(17)
C35 C30 C36 109.2(2)
N1 C30 C31 105.74(18)
C35 C30 C31 111.4(2)
C36 C30 C31 108.70(19)
C32 C31 C30 113.65(19)
C33 C32 C31 109.2(2)
C32 C33 C34 113.3(2)
N1 C34 C38 106.71(15)
N1 C34 C37 114.92(17)
C38 C34 C37 108.51(18)
N1 C34 C33 105.89(16)
C38 C34 C33 108.81(19)
C37 C34 C33 111.74(18)
C40 C39 C44 120.0
C40 C39 C45 116.6(7)
C44 C39 C45 123.3(7)
C41 C40 C39 120.0
C42 C41 C40 120.0
C41 C42 C43 120.0
C44 C43 C42 120.0
C43 C44 C39 120.0

loop_
_geom_bond_atom_site_label_1
_geom_bond_atom_site_label_2
_geom_bond_distance
Ti1 O1 1.7549(14)
Ti1 Cl2 2.2789(6)
Ti1 Cl1 2.2940(5)
Ti1 C1 2.3102(19)
Ti1 C2 2.371(2)
Ti1 C5 2.4396(18)
Ti1 C4 2.4642(18)
Ti1 C3 2.4950(19)
O1 N1 1.404(2)
N1 C34 1.509(2)
N1 C30 1.510(2)
C1 C5 1.419(3)
C1 C2 1.428(3)
C2 C3 1.433(3)
C2 C6 1.453(3)
C3 C4 1.453(3)
C3 C17 1.464(3)
C4 C5 1.432(2)
C4 C18 1.461(3)
C5 C29 1.459(3)
C6 C7 1.405(3)
C6 C11 1.420(3)
C7 C8 1.380(3)
C8 C9 1.397(4)
C9 C10 1.379(4)
C10 C11 1.416(3)
C11 C12 1.475(3)
C12 C13 1.415(3)
C12 C17 1.421(3)
C13 C14 1.375(3)
C14 C15 1.401(4)
C15 C16 1.384(3)
C16 C17 1.413(3)
C18 C19 1.416(3)
C18 C23 1.429(3)
C19 C20 1.376(3)
C20 C21 1.400(3)
C21 C22 1.384(3)
C22 C23 1.405(3)
C23 C24 1.474(3)
C24 C29 1.411(3)
C24 C25 1.413(3)
C25 C26 1.383(3)
C26 C27 1.400(3)
C27 C28 1.392(3)
C28 C29 1.406(3)
C30 C35 1.532(4)
C30 C36 1.541(3)
C30 C31 1.543(3)
C31 C32 1.527(4)
C32 C33 1.521(3)
C33 C34 1.538(3)
C34 C38 1.533(3)
C34 C37 1.535(3)
C39 C40 1.3900
C39 C44 1.3900
C39 C45 1.448(15)
C40 C41 1.3900
C41 C42 1.3900
C42 C43 1.3900
C43 C44 1.3900

loop_
_geom_torsion_atom_site_label_1
_geom_torsion_atom_site_label_2
_geom_torsion_atom_site_label_3
_geom_torsion_atom_site_label_4
_geom_torsion
Cl2 Ti1 O1 N1 131.9(5)
Cl1 Ti1 O1 N1 -120.4(5)
C1 Ti1 O1 N1 25.8(5)
C2 Ti1 O1 N1 -9.9(5)
C5 Ti1 O1 N1 41.3(5)
C4 Ti1 O1 N1 -0.8(6)
C3 Ti1 O1 N1 -30.3(5)
Ti1 O1 N1 C34 118.0(5)
Ti1 O1 N1 C30 -110.5(5)
O1 Ti1 C1 C5 158.77(11)
Cl2 Ti1 C1 C5 54.71(11)
Cl1 Ti1 C1 C5 -81.89(13)
C2 Ti1 C1 C5 -112.57(15)
C4 Ti1 C1 C5 -35.07(10)
C3 Ti1 C1 C5 -75.55(11)
O1 Ti1 C1 C2 -88.65(11)
Cl2 Ti1 C1 C2 167.28(10)
Cl1 Ti1 C1 C2 30.68(15)
C5 Ti1 C1 C2 112.57(15)
C4 Ti1 C1 C2 77.51(12)
C3 Ti1 C1 C2 37.02(11)
C5 C1 C2 C3 2.5(2)
Ti1 C1 C2 C3 -68.84(13)
C5 C1 C2 C6 -178.33(18)
Ti1 C1 C2 C6 110.4(2)
C5 C1 C2 Ti1 71.30(13)
O1 Ti1 C2 C1 95.83(11)
Cl2 Ti1 C2 C1 -18.73(14)
Cl1 Ti1 C2 C1 -160.28(10)
C5 Ti1 C2 C1 -38.68(11)
C4 Ti1 C2 C1 -79.27(12)
C3 Ti1 C2 C1 -115.05(16)
O1 Ti1 C2 C3 -149.11(11)
Cl2 Ti1 C2 C3 96.33(11)
Cl1 Ti1 C2 C3 -45.23(11)
C1 Ti1 C2 C3 115.05(16)
C5 Ti1 C2 C3 76.37(11)
C4 Ti1 C2 C3 35.79(10)
O1 Ti1 C2 C6 -29.36(15)
Cl2 Ti1 C2 C6 -143.92(12)
Cl1 Ti1 C2 C6 74.53(14)
C1 Ti1 C2 C6 -125.19(19)
C5 Ti1 C2 C6 -163.87(17)
C4 Ti1 C2 C6 155.54(16)
C3 Ti1 C2 C6 119.76(19)
C1 C2 C3 C4 2.4(2)
C6 C2 C3 C4 -176.93(16)
Ti1 C2 C3 C4 -61.35(13)
C1 C2 C3 C17 -168.58(16)
C6 C2 C3 C17 12.1(3)
Ti1 C2 C3 C17 127.71(16)
C1 C2 C3 Ti1 63.71(13)
C6 C2 C3 Ti1 -115.57(17)
O1 Ti1 C3 C2 38.17(13)
Cl2 Ti1 C3 C2 -118.44(10)
Cl1 Ti1 C3 C2 137.48(11)
C1 Ti1 C3 C2 -38.54(11)
C5 Ti1 C3 C2 -80.18(12)
C4 Ti1 C3 C2 -118.27(15)
O1 Ti1 C3 C4 156.44(10)
Cl2 Ti1 C3 C4 -0.17(13)
Cl1 Ti1 C3 C4 -104.26(10)
C1 Ti1 C3 C4 79.73(11)
C2 Ti1 C3 C4 118.27(15)
C5 Ti1 C3 C4 38.09(10)
O1 Ti1 C3 C17 -71.5(2)
Cl2 Ti1 C3 C17 131.90(18)
Cl1 Ti1 C3 C17 27.82(19)
C1 Ti1 C3 C17 -148.2(2)
C2 Ti1 C3 C17 -109.7(2)
C5 Ti1 C3 C17 170.2(2)
C4 Ti1 C3 C17 132.1(2)
C2 C3 C4 C5 -6.2(2)
C17 C3 C4 C5 162.94(19)
Ti1 C3 C4 C5 -65.26(12)
C2 C3 C4 C18 169.82(19)
C17 C3 C4 C18 -21.0(3)
Ti1 C3 C4 C18 110.8(2)
C2 C3 C4 Ti1 59.06(12)
C17 C3 C4 Ti1 -131.8(2)
O1 Ti1 C4 C5 67.19(18)
Cl2 Ti1 C4 C5 -66.30(11)
Cl1 Ti1 C4 C5 -171.42(11)
C1 Ti1 C4 C5 35.77(11)
C2 Ti1 C4 C5 77.98(12)
C3 Ti1 C4 C5 113.84(16)
O1 Ti1 C4 C3 -46.64(18)
Cl2 Ti1 C4 C3 179.87(9)
Cl1 Ti1 C4 C3 74.74(10)
C1 Ti1 C4 C3 -78.07(11)
C2 Ti1 C4 C3 -35.86(10)
C5 Ti1 C4 C3 -113.84(16)
O1 Ti1 C4 C18 -178.32(13)
Cl2 Ti1 C4 C18 48.19(13)
Cl1 Ti1 C4 C18 -56.93(13)
C1 Ti1 C4 C18 150.25(15)
C2 Ti1 C4 C18 -167.54(15)
C5 Ti1 C4 C18 114.48(18)
C3 Ti1 C4 C18 -131.68(18)
C2 C1 C5 C4 -6.5(2)
Ti1 C1 C5 C4 62.72(13)
C2 C1 C5 C29 168.96(18)
Ti1 C1 C5 C29 -121.9(2)
C2 C1 C5 Ti1 -69.17(12)
C3 C4 C5 C1 7.8(2)
C18 C4 C5 C1 -168.89(16)
Ti1 C4 C5 C1 -58.82(13)
C3 C4 C5 C29 -168.06(16)
C18 C4 C5 C29 15.2(3)
Ti1 C4 C5 C29 125.29(17)
C3 C4 C5 Ti1 66.65(12)
C18 C4 C5 Ti1 -110.07(16)
O1 Ti1 C5 C1 -27.83(14)
Cl2 Ti1 C5 C1 -127.09(10)
Cl1 Ti1 C5 C1 129.78(10)
C2 Ti1 C5 C1 39.69(11)
C4 Ti1 C5 C1 119.12(16)
C3 Ti1 C5 C1 80.89(12)
O1 Ti1 C5 C4 -146.95(11)
Cl2 Ti1 C5 C4 113.79(11)
Cl1 Ti1 C5 C4 10.65(14)
C1 Ti1 C5 C4 -119.12(16)
C2 Ti1 C5 C4 -79.43(12)
C3 Ti1 C5 C4 -38.23(11)
O1 Ti1 C5 C29 96.06(18)
Cl2 Ti1 C5 C29 -3.19(16)
Cl1 Ti1 C5 C29 -106.33(16)
C1 Ti1 C5 C29 123.9(2)
C2 Ti1 C5 C29 163.59(19)
C4 Ti1 C5 C29 -117.0(2)
C3 Ti1 C5 C29 -155.22(19)
C1 C2 C6 C7 -0.8(3)
C3 C2 C6 C7 178.33(18)
Ti1 C2 C6 C7 85.6(2)
C1 C2 C6 C11 178.23(19)
C3 C2 C6 C11 -2.6(3)
Ti1 C2 C6 C11 -95.34(18)
C11 C6 C7 C8 1.1(3)
C2 C6 C7 C8 -179.93(19)
C6 C7 C8 C9 1.0(3)
C7 C8 C9 C10 -1.4(3)
C8 C9 C10 C11 -0.4(3)
C9 C10 C11 C6 2.4(3)
C9 C10 C11 C12 -172.7(2)
C7 C6 C11 C10 -2.7(3)
C2 C6 C11 C10 178.27(18)
C7 C6 C11 C12 172.51(18)
C2 C6 C11 C12 -6.5(3)
C10 C11 C12 C13 7.5(3)
C6 C11 C12 C13 -167.47(18)
C10 C11 C12 C17 -178.82(19)
C6 C11 C12 C17 6.2(3)
C17 C12 C13 C14 -4.0(3)
C11 C12 C13 C14 169.88(19)
C12 C13 C14 C15 -0.6(3)
C13 C14 C15 C16 3.2(3)
C14 C15 C16 C17 -1.0(3)
C15 C16 C17 C12 -3.7(3)
C15 C16 C17 C3 -174.50(19)
C13 C12 C17 C16 6.1(3)
C11 C12 C17 C16 -167.78(18)
C13 C12 C17 C3 177.15(17)
C11 C12 C17 C3 3.3(3)
C2 C3 C17 C16 158.63(18)
C4 C3 C17 C16 -9.5(3)
Ti1 C3 C17 C16 -115.4(2)
C2 C3 C17 C12 -12.2(3)
C4 C3 C17 C12 179.62(19)
Ti1 C3 C17 C12 73.7(2)
C5 C4 C18 C19 157.08(18)
C3 C4 C18 C19 -18.5(3)
Ti1 C4 C18 C19 74.0(2)
C5 C4 C18 C23 -17.2(3)
C3 C4 C18 C23 167.20(19)
Ti1 C4 C18 C23 -100.24(17)
C23 C18 C19 C20 -3.3(3)
C4 C18 C19 C20 -177.58(19)
C18 C19 C20 C21 0.3(3)
C19 C20 C21 C22 1.8(3)
C20 C21 C22 C23 -0.7(4)
C21 C22 C23 C18 -2.4(3)
C21 C22 C23 C24 172.5(2)
C19 C18 C23 C22 4.3(3)
C4 C18 C23 C22 178.86(18)
C19 C18 C23 C24 -170.62(17)
C4 C18 C23 C24 3.9(3)
C22 C23 C24 C29 -162.86(19)
C18 C23 C24 C29 12.0(3)
C22 C23 C24 C25 14.8(3)
C18 C23 C24 C25 -170.36(19)
C29 C24 C25 C26 2.4(3)
C23 C24 C25 C26 -175.3(2)
C24 C25 C26 C27 2.0(3)
C25 C26 C27 C28 -3.7(3)
C26 C27 C28 C29 0.7(3)
C27 C28 C29 C24 3.8(3)
C27 C28 C29 C5 -169.45(18)
C25 C24 C29 C28 -5.3(3)
C23 C24 C29 C28 172.46(18)
C25 C24 C29 C5 168.12(18)
C23 C24 C29 C5 -14.1(3)
C1 C5 C29 C28 -0.9(3)
C4 C5 C29 C28 174.06(18)
Ti1 C5 C29 C28 -92.4(2)
C1 C5 C29 C24 -174.33(19)
C4 C5 C29 C24 0.6(3)
Ti1 C5 C29 C24 94.13(19)
O1 N1 C30 C35 -55.4(2)
C34 N1 C30 C35 69.3(2)
O1 N1 C30 C36 65.7(2)
C34 N1 C30 C36 -169.62(19)
O1 N1 C30 C31 -178.78(17)
C34 N1 C30 C31 -54.1(2)
N1 C30 C31 C32 52.8(3)
C35 C30 C31 C32 -72.8(3)
C36 C30 C31 C32 166.8(2)
C30 C31 C32 C33 -57.7(3)
C31 C32 C33 C34 58.3(3)
O1 N1 C34 C38 -64.7(2)
C30 N1 C34 C38 170.65(19)
O1 N1 C34 C37 55.6(2)
C30 N1 C34 C37 -69.0(2)
O1 N1 C34 C33 179.47(17)
C30 N1 C34 C33 54.8(2)
C32 C33 C34 N1 -54.1(3)
C32 C33 C34 C38 -168.5(2)
C32 C33 C34 C37 71.7(3)
C44 C39 C40 C41 0.0
C45 C39 C40 C41 -177.0(10)
C39 C40 C41 C42 0.0
C40 C41 C42 C43 0.0
C41 C42 C43 C44 0.0
C42 C43 C44 C39 0.0
C40 C39 C44 C43 0.0
C45 C39 C44 C43 176.8(11)
